data_2209252
loop_
_publ_author_name
'Yang, De-Suo'

_publ_section_title
;
 4-Bromo-2-[(5-methylpyridin-2-ylimino)methyl]phenol
;
_journal_coeditor_code LH2069
_journal_issue 6
_journal_name_full 'Acta Crystallographica Section E'
_journal_page_first o2365
_journal_page_last o2366
_journal_paper_doi 10.1107/S1600536806017211
_journal_volume 62
_journal_year 2006
_chemical_formula_iupac 'C13 H11 Br N2 O'
_chemical_formula_moiety 'C13 H11 Br N2 O'
_chemical_formula_sum 'C13 H11 Br N2 O'
_chemical_formula_weight 291.15
_chemical_name_systematic
;
4-Bromo-2-[(5-methylpyridin-2-ylimino)methyl]phenol
;
_space_group_IT_number 33
_symmetry_cell_setting orthorhombic
_symmetry_space_group_name_Hall 'P 2c -2n'
_symmetry_space_group_name_H-M 'P n a 21'
_atom_sites_solution_hydrogens geom
_atom_sites_solution_primary direct
_atom_sites_solution_secondary difmap
_audit_creation_method SHELXL-97
_cell_angle_alpha 90.00
_cell_angle_beta 90.00
_cell_angle_gamma 90.00
_cell_formula_units_Z 4
_cell_length_a 24.245(4)
_cell_length_b 4.3580(10)
_cell_length_c 11.401(2)
_cell_measurement_reflns_used 1681
_cell_measurement_temperature 298(2)
_cell_measurement_theta_max 24.5
_cell_measurement_theta_min 2.4
_cell_volume 1204.6(4)
_computing_cell_refinement 'SAINT (Bruker, 2002)'
_computing_data_collection 'SMART (Bruker, 2002)'
_computing_data_reduction SAINT
_computing_molecular_graphics 'SHELXTL (Sheldrick, 1997b)'
_computing_publication_material SHELXL97
_computing_structure_refinement 'SHELXL97 (Sheldrick, 1997a)'
_computing_structure_solution 'SHELXS97 (Sheldrick, 1997a)'
_diffrn_ambient_temperature 298(2)
_diffrn_measured_fraction_theta_full 0.996
_diffrn_measured_fraction_theta_max 0.996
_diffrn_measurement_device_type 'Bruker APEX area-detector'
_diffrn_measurement_method '\f and \w'
_diffrn_radiation_monochromator graphite
_diffrn_radiation_source 'fine-focus sealed tube'
_diffrn_radiation_type MoK\a
_diffrn_radiation_wavelength 0.71073
_diffrn_reflns_av_R_equivalents 0.0555
_diffrn_reflns_av_sigmaI/netI 0.0906
_diffrn_reflns_limit_h_max 29
_diffrn_reflns_limit_h_min -29
_diffrn_reflns_limit_k_max 5
_diffrn_reflns_limit_k_min -5
_diffrn_reflns_limit_l_max 13
_diffrn_reflns_limit_l_min -14
_diffrn_reflns_number 8591
_diffrn_reflns_theta_full 26.49
_diffrn_reflns_theta_max 26.49
_diffrn_reflns_theta_min 1.68
_diffrn_standards_number 0
_exptl_absorpt_coefficient_mu 3.396
_exptl_absorpt_correction_T_max 0.545
_exptl_absorpt_correction_T_min 0.517
_exptl_absorpt_correction_type multi-scan
_exptl_absorpt_process_details '(SADABS; Bruker, 2002)'
_exptl_crystal_colour yellow
_exptl_crystal_density_diffrn 1.605
_exptl_crystal_density_method 'not measured'
_exptl_crystal_description block
_exptl_crystal_F_000 584
_exptl_crystal_size_max 0.20
_exptl_crystal_size_mid 0.18
_exptl_crystal_size_min 0.18
_refine_diff_density_max 0.328
_refine_diff_density_min -0.332
_refine_ls_abs_structure_details 'Flack (1983), 1141 Friedel pairs.'
_refine_ls_abs_structure_Flack 0.02(2)
_refine_ls_extinction_method none
_refine_ls_goodness_of_fit_ref 1.069
_refine_ls_hydrogen_treatment constr
_refine_ls_matrix_type full
_refine_ls_number_parameters 156
_refine_ls_number_reflns 2456
_refine_ls_number_restraints 1
_refine_ls_restrained_S_all 1.069
_refine_ls_R_factor_all 0.0866
_refine_ls_R_factor_gt 0.0442
_refine_ls_shift/su_max 0.000
_refine_ls_shift/su_mean 0.000
_refine_ls_structure_factor_coef Fsqd
_refine_ls_weighting_details 'calc w=1/[\s^2^(Fo^2^)+0.5825P] where P=(Fo^2^+2Fc^2^)/3'
_refine_ls_weighting_scheme calc
_refine_ls_wR_factor_gt 0.0968
_refine_ls_wR_factor_ref 0.1170
_reflns_number_gt 1618
_reflns_number_total 2456
_reflns_threshold_expression I>2\s(I)
_cod_data_source_file lh2069.cif
_cod_data_source_block I
_cod_depositor_comments
;
The following automatic conversions were performed:
'_symmetry_cell_setting' value 'Orthorhombic' changed to 'orthorhombic'
according to '/home/saulius/struct/CIF-dictionaries/cif_core.dic'
dictionary named 'cif_core.dic' version 2.4.1 from 2010-06-29.

Automatic conversion script
Id: cif_fix_enum 1527 2010-12-29 10:47:43Z saulius 

The following automatic conversions were performed:

'_symmetry_cell_setting' value 'Orthorhombic' changed to
'orthorhombic' according to
/home/saulius/struct/CIF-dictionaries/cif_core.dic dictionary named
'cif_core.dic' version 2.4.1 from 2010-06-29.

Automatic conversion script
Id: cif_fix_values 1715 2011-07-08 13:25:40Z adriana 
;
_cod_database_code 2209252
_cod_database_fobs_code 2209252

loop_
_symmetry_equiv_pos_as_xyz
'x, y, z'
'-x, -y, z+1/2'
'x+1/2, -y+1/2, z'
'-x+1/2, y+1/2, z+1/2'

loop_
_atom_site_type_symbol
_atom_site_label
_atom_site_fract_x
_atom_site_fract_y
_atom_site_fract_z
_atom_site_U_iso_or_equiv
_atom_site_adp_type
_atom_site_calc_flag
_atom_site_refinement_flags
_atom_site_occupancy
Br Br1 0.72749(2) 1.58944(15) 0.76403(9) 0.0700(3) Uani d . 1
O O1 0.60188(19) 1.1807(10) 0.3385(3) 0.0593(12) Uani d . 1
H H1 0.5712 1.1158 0.3562 0.089 Uiso calc R 1
N N1 0.5406(2) 0.8508(10) 0.4752(4) 0.0416(12) Uani d . 1
N N2 0.4823(2) 0.5713(12) 0.6027(4) 0.0495(12) Uani d . 1
C C1 0.6135(2) 1.1646(11) 0.5476(5) 0.0388(13) Uani d . 1
C C2 0.6286(2) 1.2696(13) 0.4362(5) 0.0450(14) Uani d . 1
C C3 0.6724(2) 1.4721(13) 0.4246(6) 0.0483(15) Uani d . 1
H H3 0.6820 1.5460 0.3508 0.058 Uiso calc R 1
C C4 0.7018(3) 1.5641(13) 0.5220(6) 0.0505(15) Uani d . 1
H H4 0.7321 1.6936 0.5138 0.061 Uiso calc R 1
C C5 0.6863(3) 1.4644(13) 0.6300(5) 0.0462(15) Uani d . 1
C C6 0.6426(3) 1.2626(13) 0.6449(5) 0.0441(14) Uani d . 1
H H6 0.6330 1.1943 0.7194 0.053 Uiso calc R 1
C C7 0.5675(2) 0.9587(12) 0.5614(5) 0.0420(14) Uani d . 1
H H7 0.5570 0.9022 0.6368 0.050 Uiso calc R 1
C C8 0.4956(2) 0.6523(13) 0.4931(5) 0.0414(14) Uani d . 1
C C9 0.4673(3) 0.5490(15) 0.3959(5) 0.0510(16) Uani d . 1
H H9 0.4787 0.6008 0.3206 0.061 Uiso calc R 1
C C10 0.4209(3) 0.3645(14) 0.4137(5) 0.0516(16) Uani d . 1
H H10 0.4007 0.2950 0.3496 0.062 Uiso calc R 1
C C11 0.4050(2) 0.2849(13) 0.5259(5) 0.0463(14) Uani d . 1
C C12 0.4381(3) 0.3945(14) 0.6161(5) 0.0507(16) Uani d . 1
H H12 0.4284 0.3398 0.6922 0.061 Uiso calc R 1
C C13 0.3556(3) 0.0966(16) 0.5508(7) 0.069(2) Uani d . 1
H H13A 0.3244 0.2285 0.5628 0.104 Uiso calc R 1
H H13B 0.3618 -0.0239 0.6200 0.104 Uiso calc R 1
H H13C 0.3485 -0.0371 0.4856 0.104 Uiso calc R 1

loop_
_atom_site_aniso_label
_atom_site_aniso_U_11
_atom_site_aniso_U_22
_atom_site_aniso_U_33
_atom_site_aniso_U_12
_atom_site_aniso_U_13
_atom_site_aniso_U_23
Br1 0.0634(4) 0.0781(4) 0.0684(4) -0.0050(3) -0.0172(5) -0.0138(5)
O1 0.073(3) 0.069(3) 0.036(2) -0.008(2) 0.000(2) -0.001(2)
N1 0.049(3) 0.037(3) 0.038(3) -0.002(2) 0.002(2) 0.001(2)
N2 0.057(3) 0.059(3) 0.033(3) -0.006(3) 0.004(2) 0.000(2)
C1 0.049(3) 0.033(3) 0.035(3) 0.006(3) 0.006(3) -0.001(2)
C2 0.056(4) 0.046(3) 0.033(3) 0.012(3) 0.002(3) -0.006(3)
C3 0.048(4) 0.043(3) 0.053(4) 0.006(3) 0.013(3) 0.003(3)
C4 0.039(3) 0.052(3) 0.060(4) 0.001(3) 0.012(3) -0.002(3)
C5 0.047(4) 0.037(3) 0.055(4) 0.008(3) -0.004(3) -0.012(3)
C6 0.052(4) 0.042(3) 0.039(3) 0.004(3) -0.005(3) 0.002(3)
C7 0.053(4) 0.040(3) 0.033(3) 0.002(3) 0.001(3) 0.007(3)
C8 0.049(4) 0.045(3) 0.031(3) 0.008(3) 0.002(3) -0.004(2)
C9 0.053(4) 0.066(4) 0.034(3) -0.006(3) 0.003(3) 0.002(3)
C10 0.057(4) 0.057(4) 0.041(3) 0.006(3) 0.000(3) -0.003(3)
C11 0.050(4) 0.044(3) 0.045(4) 0.004(3) -0.002(3) -0.001(3)
C12 0.061(4) 0.059(4) 0.032(3) -0.004(3) 0.001(3) 0.004(3)
C13 0.052(4) 0.082(5) 0.073(5) -0.018(4) -0.005(4) 0.020(4)

loop_
_atom_type_symbol
_atom_type_description
_atom_type_scat_dispersion_real
_atom_type_scat_dispersion_imag
_atom_type_scat_source
C C 0.0033 0.0016 'International Tables Vol C Tables 4.2.6.8 and 6.1.1.4'
H H 0.0000 0.0000 'International Tables Vol C Tables 4.2.6.8 and 6.1.1.4'
N N 0.0061 0.0033 'International Tables Vol C Tables 4.2.6.8 and 6.1.1.4'
O O 0.0106 0.0060 'International Tables Vol C Tables 4.2.6.8 and 6.1.1.4'
Br Br -0.2901 2.4595 'International Tables Vol C Tables 4.2.6.8 and 6.1.1.4'

loop_
_geom_angle_atom_site_label_1
_geom_angle_atom_site_label_2
_geom_angle_atom_site_label_3
_geom_angle
C2 O1 H1 109.5
C7 N1 C8 120.9(5)
C12 N2 C8 117.0(5)
C6 C1 C2 119.6(5)
C6 C1 C7 120.0(5)
C2 C1 C7 120.4(5)
O1 C2 C3 118.2(5)
O1 C2 C1 122.1(5)
C3 C2 C1 119.7(5)
C4 C3 C2 120.2(6)
C4 C3 H3 119.9
C2 C3 H3 119.9
C5 C4 C3 119.6(6)
C5 C4 H4 120.2
C3 C4 H4 120.2
C4 C5 C6 121.6(6)
C4 C5 Br1 119.4(5)
C6 C5 Br1 118.9(4)
C1 C6 C5 119.2(5)
C1 C6 H6 120.4
C5 C6 H6 120.4
N1 C7 C1 123.0(5)
N1 C7 H7 118.5
C1 C7 H7 118.5
N2 C8 C9 123.1(5)
N2 C8 N1 118.9(5)
C9 C8 N1 118.1(5)
C8 C9 C10 118.2(5)
C8 C9 H9 120.9
C10 C9 H9 120.9
C11 C10 C9 120.3(6)
C11 C10 H10 119.9
C9 C10 H10 119.9
C10 C11 C12 116.0(6)
C10 C11 C13 122.9(6)
C12 C11 C13 121.1(6)
N2 C12 C11 125.5(5)
N2 C12 H12 117.3
C11 C12 H12 117.3
C11 C13 H13A 109.5
C11 C13 H13B 109.5
H13A C13 H13B 109.5
C11 C13 H13C 109.5
H13A C13 H13C 109.5
H13B C13 H13C 109.5

loop_
_geom_bond_atom_site_label_1
_geom_bond_atom_site_label_2
_geom_bond_distance
Br1 C5 1.905(6)
O1 C2 1.346(7)
O1 H1 0.8200
N1 C7 1.269(7)
N1 C8 1.408(7)
N2 C12 1.330(7)
N2 C8 1.338(7)
C1 C6 1.381(8)
C1 C2 1.399(8)
C1 C7 1.440(8)
C2 C3 1.387(8)
C3 C4 1.380(9)
C3 H3 0.9300
C4 C5 1.359(9)
C4 H4 0.9300
C5 C6 1.388(9)
C6 H6 0.9300
C7 H7 0.9300
C8 C9 1.378(8)
C9 C10 1.396(9)
C9 H9 0.9300
C10 C11 1.381(8)
C10 H10 0.9300
C11 C12 1.388(8)
C11 C13 1.480(8)
C12 H12 0.9300
C13 H13A 0.9600
C13 H13B 0.9600
C13 H13C 0.9600

loop_
_geom_hbond_atom_site_label_D
_geom_hbond_atom_site_label_H
_geom_hbond_atom_site_label_A
_geom_hbond_distance_DH
_geom_hbond_distance_HA
_geom_hbond_distance_DA
_geom_hbond_angle_DHA
O1 H1 N1 0.82 1.93 2.589(6) 136.6

loop_
_cod_related_entry_id
_cod_related_entry_database
_cod_related_entry_code
1 ChemSpider 30654969
